data_4020021
loop_
_publ_author_name
'Matzger, Adam J. '
'Price, Christopher P. '

_journal_name_full 'Journal of Organic Chemistry'
_journal_page_first 1
_journal_page_last 6
_journal_paper_doi 10.1021/jo048853n
_journal_volume 70
_journal_year 2005
_chemical_absolute_configuration .
_chemical_formula_moiety ?
_chemical_formula_sum 'C40.5 H27 Cl O2'
_chemical_formula_weight 581.07
_chemical_melting_point ?
_chemical_name_common VAPOL
_space_group_IT_number 154
_symmetry_cell_setting trigonal
_symmetry_space_group_name_Hall 'P 32 2"'
_symmetry_space_group_name_H-M 'P 32 2 1'
_atom_sites_solution_hydrogens geom
_atom_sites_solution_primary direct
_atom_sites_solution_secondary difmap
_cell_angle_alpha 90.00
_cell_angle_beta 90.00
_cell_angle_gamma 120.00
_cell_formula_units_Z 6
_cell_length_a 11.422(3)
_cell_length_b 11.422(3)
_cell_length_c 40.05(2)
_cell_measurement_reflns_used 6242
_cell_measurement_temperature 153(2)
_cell_measurement_theta_max 27.19
_cell_measurement_theta_min 2.30
_cell_volume 4525(3)
_diffrn_ambient_temperature 153(2)
_diffrn_detector_area_resol_mean ?
_diffrn_measurement_device_type 'CCD area detector'
_diffrn_measurement_method 'phi and omega scans'
_diffrn_radiation_monochromator graphite
_diffrn_radiation_source 'fine-focus sealed tube'
_diffrn_radiation_type MoK\a
_diffrn_radiation_wavelength 0.71073
_diffrn_reflns_av_R_equivalents 0.0765
_diffrn_reflns_av_sigmaI/netI 0.1846
_diffrn_reflns_limit_h_max 14
_diffrn_reflns_limit_h_min -14
_diffrn_reflns_limit_k_max 14
_diffrn_reflns_limit_k_min -13
_diffrn_reflns_limit_l_max 49
_diffrn_reflns_limit_l_min -50
_diffrn_reflns_number 35608
_diffrn_reflns_theta_max 27.32
_diffrn_reflns_theta_min 1.53
_diffrn_standards_decay_% ?
_diffrn_standards_interval_count ?
_diffrn_standards_interval_time ?
_diffrn_standards_number ?
_exptl_absorpt_coefficient_mu 0.163
_exptl_absorpt_correction_T_max ?
_exptl_absorpt_correction_T_min ?
_exptl_absorpt_correction_type none
_exptl_absorpt_process_details ?
_exptl_crystal_colour colorless
_exptl_crystal_density_diffrn 1.280
_exptl_crystal_density_meas ?
_exptl_crystal_density_method 'not measured'
_exptl_crystal_description prism
_exptl_crystal_F_000 1818
_exptl_crystal_size_max 0.55
_exptl_crystal_size_mid 0.25
_exptl_crystal_size_min 0.25
_refine_ls_abs_structure_details 'Flack H D (1983), Acta Cryst. A39, 876-881'
_refine_ls_abs_structure_Flack -0.19(12)
_refine_ls_extinction_coef ?
_refine_ls_extinction_method none
_refine_ls_goodness_of_fit_ref 0.873
_refine_ls_hydrogen_treatment mixed
_refine_ls_matrix_type full
_refine_ls_number_parameters 395
_refine_ls_number_reflns 6727
_refine_ls_number_restraints 0
_refine_ls_restrained_S_all 0.873
_refine_ls_R_factor_all 0.1009
_refine_ls_R_factor_gt 0.0672
_refine_ls_shift/su_max 0.000
_refine_ls_shift/su_mean 0.000
_refine_ls_structure_factor_coef Fsqd
_refine_ls_weighting_details 'calc w=1/[\s^2^(Fo^2^)+(0.0443P)^2^+0.0000P] where P=(Fo^2^+2Fc^2^)/3'
_refine_ls_weighting_scheme calc
_refine_ls_wR_factor_gt 0.1208
_refine_ls_wR_factor_ref 0.1536
_reflns_number_gt 4401
_reflns_number_total 6727
_reflns_threshold_expression >2sigma(I)
_cod_depositor_comments
;
The following automatic conversions were performed:
'_symmetry_cell_setting' value 'Trigonal' changed to 'trigonal' according
to '/home/saulius/struct/CIF-dictionaries/cif_core.dic' dictionary named
'cif_core.dic' version 2.4.1 from 2010-06-29.

Automatic conversion script
Id: cif_fix_enum 1527 2010-12-29 10:47:43Z saulius 
;
_cod_original_sg_symbol_H-M P3(2)21
_cod_original_formula_sum 'C40.50 H27 Cl O2'
_cod_database_code 4020021

loop_
_symmetry_equiv_pos_as_xyz
'x, y, z'
'-y, x-y, z+2/3'
'-x+y, -x, z+1/3'
'y, x, -z'
'x-y, -y, -z+1/3'
'-x, -x+y, -z+2/3'

loop_
_atom_site_label
_atom_site_type_symbol
_atom_site_fract_x
_atom_site_fract_y
_atom_site_fract_z
_atom_site_U_iso_or_equiv
_atom_site_adp_type
_atom_site_occupancy
_atom_site_symmetry_multiplicity
_atom_site_calc_flag
_atom_site_refinement_flags
_atom_site_disorder_assembly
_atom_site_disorder_group
C37 C 0.1923(4) 0.3609(4) 0.03119(9) 0.0431(9) Uani 1 1 d . . .
H37 H 0.2081 0.3253 0.0114 0.052 Uiso 1 1 calc R . .
C39 C 0.1473(4) 0.5216(4) 0.05802(9) 0.0392(8) Uani 1 1 d . . .
H39 H 0.1337 0.5970 0.0569 0.047 Uiso 1 1 calc R . .
C38 C 0.1723(4) 0.4717(4) 0.02916(9) 0.0425(9) Uani 1 1 d . . .
H38 H 0.1760 0.5122 0.0082 0.051 Uiso 1 1 calc R . .
C6 C 0.5538(4) -0.0010(3) 0.04403(9) 0.0376(8) Uani 1 1 d . . .
H6 H 0.4977 -0.0965 0.0433 0.045 Uiso 1 1 calc R . .
C26 C 0.2511(4) 0.1268(3) 0.27922(8) 0.0361(8) Uani 1 1 d . . .
H26 H 0.3285 0.1390 0.2911 0.043 Uiso 1 1 calc R . .
C27 C 0.1270(4) 0.0705(4) 0.29529(8) 0.0395(8) Uani 1 1 d . . .
H27 H 0.1195 0.0444 0.3181 0.047 Uiso 1 1 calc R . .
C14 C 0.7182(3) 0.2808(3) 0.04578(7) 0.0288(7) Uani 1 1 d . . .
C8 C 0.7589(4) 0.1982(4) 0.02840(8) 0.0361(8) Uani 1 1 d . . .
H8 H 0.8441 0.2395 0.0175 0.043 Uiso 1 1 calc R . .
C36 C 0.1894(3) 0.3018(4) 0.06169(8) 0.0332(7) Uani 1 1 d . . .
H36 H 0.2048 0.2275 0.0626 0.040 Uiso 1 1 calc R . .
C40 C 0.1417(3) 0.4619(3) 0.08902(8) 0.0332(7) Uani 1 1 d . . .
H40 H 0.1230 0.4964 0.1086 0.040 Uiso 1 1 calc R . .
C18 C 0.4312(3) 0.7887(4) 0.16782(10) 0.0415(9) Uani 1 1 d . . .
H18 H 0.4199 0.8553 0.1793 0.050 Uiso 1 1 calc R . .
C16 C 0.4554(3) 0.5900(3) 0.16898(8) 0.0297(7) Uani 1 1 d . . .
H16 H 0.4593 0.5210 0.1813 0.036 Uiso 1 1 calc R . .
C19 C 0.4393(3) 0.7917(4) 0.13315(10) 0.0394(8) Uani 1 1 d . . .
H19 H 0.4326 0.8597 0.1211 0.047 Uiso 1 1 calc R . .
C7 C 0.6778(4) 0.0602(4) 0.02710(9) 0.0389(8) Uani 1 1 d . . .
H7 H 0.7054 0.0068 0.0149 0.047 Uiso 1 1 calc R . .
C25 C 0.2631(3) 0.1657(3) 0.24560(8) 0.0312(7) Uani 1 1 d . . .
H25 H 0.3491 0.2043 0.2351 0.037 Uiso 1 1 calc R . .
C1 C 0.6098(3) 0.5415(3) 0.09641(7) 0.0260(6) Uani 1 1 d . . .
H1 H 0.6689 0.6362 0.0943 0.031 Uiso 1 1 calc R . .
C17 C 0.4394(3) 0.6892(4) 0.18585(9) 0.0378(8) Uani 1 1 d . . .
H17 H 0.4342 0.6882 0.2095 0.045 Uiso 1 1 calc R . .
C28 C 0.0147(4) 0.0525(4) 0.27810(8) 0.0381(8) Uani 1 1 d . . .
H28 H -0.0702 0.0128 0.2892 0.046 Uiso 1 1 calc R . .
C22 C 0.1601(3) 0.2910(3) 0.12515(7) 0.0246(6) Uani 1 1 d . . .
C15 C 0.4656(3) 0.5924(3) 0.13380(8) 0.0274(6) Uani 1 1 d . . .
C20 C 0.4572(3) 0.6948(3) 0.11588(9) 0.0326(7) Uani 1 1 d . . .
H20 H 0.4636 0.6979 0.0922 0.039 Uiso 1 1 calc R . .
C34 C 0.0233(3) 0.0923(3) 0.24408(8) 0.0289(7) Uani 1 1 d . . .
C10 C 0.7667(3) 0.5071(3) 0.06096(8) 0.0310(7) Uani 1 1 d . . .
H10 H 0.8241 0.6024 0.0599 0.037 Uiso 1 1 calc R . .
C24 C 0.2746(3) 0.2457(3) 0.17086(8) 0.0258(6) Uani 1 1 d . . .
C5 C 0.5117(3) 0.0762(3) 0.06188(8) 0.0310(7) Uani 1 1 d . . .
H5 H 0.4276 0.0323 0.0733 0.037 Uiso 1 1 calc R . .
C33 C 0.1504(3) 0.1489(3) 0.22695(8) 0.0250(6) Uani 1 1 d . . .
C12 C 0.5546(3) 0.3080(3) 0.08134(7) 0.0231(6) Uani 1 1 d . . .
C9 C 0.8036(3) 0.4262(4) 0.04500(8) 0.0343(8) Uani 1 1 d . . .
H9 H 0.8867 0.4654 0.0331 0.041 Uiso 1 1 calc R . .
C21 C 0.0433(3) 0.2355(3) 0.14445(8) 0.0264(6) Uani 1 1 d . . .
H21 H -0.0359 0.2313 0.1356 0.032 Uiso 1 1 calc R . .
C13 C 0.5924(3) 0.2196(3) 0.06327(7) 0.0248(6) Uani 1 1 d . . .
C31 C 0.0397(3) 0.1849(3) 0.17700(7) 0.0243(6) Uani 1 1 d . . .
C35 C 0.1635(3) 0.3519(3) 0.09132(8) 0.0260(6) Uani 1 1 d . . .
C4 C 0.4369(3) 0.2629(3) 0.10153(7) 0.0240(6) Uani 1 1 d . . .
C3 C 0.4061(3) 0.3516(3) 0.11874(7) 0.0227(6) Uani 1 1 d . . .
C11 C 0.6422(3) 0.4518(3) 0.07957(7) 0.0247(6) Uani 1 1 d . . .
C30 C -0.0863(3) 0.1245(3) 0.19559(8) 0.0279(6) Uani 1 1 d . . .
H30 H -0.1649 0.1171 0.1854 0.033 Uiso 1 1 calc R . .
C32 C 0.1569(3) 0.1928(3) 0.19206(8) 0.0244(6) Uani 1 1 d . . .
O1 O 0.3495(2) 0.1255(2) 0.10468(6) 0.0344(5) Uani 1 1 d . . .
H1A H 0.2762 0.1118 0.1130 0.052 Uiso 1 1 calc R . .
C2 C 0.4942(3) 0.4947(3) 0.11575(7) 0.0243(6) Uani 1 1 d . . .
O2 O 0.3895(2) 0.2515(3) 0.18359(6) 0.0352(5) Uani 1 1 d . . .
H2A H 0.4529 0.2899 0.1698 0.053 Uiso 1 1 calc R . .
C41 C 0.5625(5) 0.5625(5) 0.0000 0.0506(14) Uani 1 2 d S . .
H41A H 0.4856 0.5376 -0.0153 0.061 Uiso 0.50 1 calc PR . .
H41B H 0.5376 0.4856 0.0153 0.061 Uiso 0.50 1 calc PR . .
C29 C -0.0937(3) 0.0785(3) 0.22715(8) 0.0314(7) Uani 1 1 d . . .
H29 H -0.1784 0.0361 0.2383 0.038 Uiso 1 1 calc R . .
Cl1 Cl 0.59431(18) 0.70678(15) 0.02330(3) 0.0828(5) Uani 1 1 d . . .
C23 C 0.2770(3) 0.2941(3) 0.13853(7) 0.0237(6) Uani 1 1 d . . .

loop_
_atom_site_aniso_label
_atom_site_aniso_U_11
_atom_site_aniso_U_22
_atom_site_aniso_U_33
_atom_site_aniso_U_23
_atom_site_aniso_U_13
_atom_site_aniso_U_12
C37 0.047(2) 0.063(2) 0.0263(17) -0.0022(16) 0.0008(15) 0.033(2)
C39 0.041(2) 0.0378(18) 0.0408(19) 0.0040(16) -0.0082(16) 0.0213(16)
C38 0.042(2) 0.056(2) 0.0292(17) 0.0082(16) -0.0022(15) 0.0243(18)
C6 0.048(2) 0.0338(18) 0.0380(19) -0.0037(16) 0.0031(16) 0.0253(16)
C26 0.049(2) 0.0366(18) 0.0273(16) -0.0028(14) -0.0038(15) 0.0246(16)
C27 0.054(2) 0.0391(19) 0.0240(16) 0.0036(15) 0.0068(15) 0.0225(17)
C14 0.0275(15) 0.0428(18) 0.0183(13) -0.0068(13) -0.0021(12) 0.0193(14)
C8 0.0336(17) 0.053(2) 0.0294(16) -0.0087(15) 0.0007(14) 0.0271(16)
C36 0.0351(17) 0.0376(18) 0.0315(17) -0.0027(14) -0.0020(14) 0.0216(15)
C40 0.0313(16) 0.0364(18) 0.0342(17) -0.0025(14) -0.0045(14) 0.0187(15)
C18 0.0283(17) 0.0401(19) 0.059(2) -0.0159(18) 0.0006(17) 0.0192(15)
C16 0.0255(15) 0.0348(17) 0.0284(16) -0.0025(13) 0.0025(13) 0.0147(14)
C19 0.0290(17) 0.0380(19) 0.057(2) -0.0004(17) -0.0005(16) 0.0213(16)
C7 0.049(2) 0.050(2) 0.0334(18) -0.0047(16) 0.0015(15) 0.0372(19)
C25 0.0363(18) 0.0337(17) 0.0266(15) -0.0014(13) 0.0047(13) 0.0197(15)
C1 0.0246(14) 0.0250(15) 0.0238(14) -0.0028(12) -0.0001(12) 0.0090(12)
C17 0.0302(17) 0.044(2) 0.0357(18) -0.0095(16) 0.0038(14) 0.0158(16)
C28 0.045(2) 0.0350(18) 0.0316(16) 0.0033(14) 0.0098(15) 0.0182(16)
C22 0.0234(14) 0.0223(14) 0.0264(15) -0.0029(12) 0.0008(12) 0.0102(12)
C15 0.0188(13) 0.0304(16) 0.0300(16) -0.0040(13) 0.0017(12) 0.0101(12)
C20 0.0303(16) 0.0353(17) 0.0348(17) -0.0020(14) -0.0017(14) 0.0183(14)
C34 0.0359(17) 0.0202(14) 0.0291(16) -0.0003(12) 0.0050(14) 0.0129(13)
C10 0.0209(15) 0.0354(17) 0.0311(16) -0.0010(14) 0.0022(13) 0.0098(13)
C24 0.0231(14) 0.0254(14) 0.0301(15) -0.0019(12) 0.0014(12) 0.0131(12)
C5 0.0357(17) 0.0341(17) 0.0293(16) -0.0005(14) 0.0033(13) 0.0220(14)
C33 0.0323(15) 0.0190(13) 0.0264(15) -0.0030(12) 0.0003(13) 0.0147(13)
C12 0.0234(14) 0.0286(15) 0.0203(14) -0.0027(12) -0.0026(11) 0.0152(13)
C9 0.0247(16) 0.044(2) 0.0287(17) -0.0062(15) 0.0035(13) 0.0136(14)
C21 0.0243(15) 0.0257(15) 0.0321(16) -0.0065(12) -0.0043(12) 0.0146(13)
C13 0.0255(14) 0.0358(16) 0.0165(12) -0.0059(12) -0.0041(11) 0.0180(13)
C31 0.0224(14) 0.0203(14) 0.0286(15) -0.0033(12) 0.0030(12) 0.0095(12)
C35 0.0193(14) 0.0330(16) 0.0250(14) 0.0006(12) -0.0024(12) 0.0125(12)
C4 0.0229(14) 0.0265(15) 0.0220(13) -0.0024(12) -0.0011(12) 0.0119(12)
C3 0.0192(13) 0.0271(14) 0.0213(14) 0.0005(12) -0.0009(11) 0.0111(12)
C11 0.0221(14) 0.0294(15) 0.0210(13) -0.0016(12) 0.0010(11) 0.0118(12)
C30 0.0242(15) 0.0242(15) 0.0344(16) -0.0055(13) 0.0034(13) 0.0115(13)
C32 0.0258(15) 0.0222(14) 0.0254(15) -0.0035(12) 0.0008(12) 0.0122(12)
O1 0.0275(12) 0.0262(11) 0.0428(13) -0.0028(10) 0.0093(10) 0.0085(10)
C2 0.0264(15) 0.0282(15) 0.0196(14) -0.0036(12) -0.0031(11) 0.0146(13)
O2 0.0262(11) 0.0559(15) 0.0297(12) 0.0086(11) 0.0052(9) 0.0251(12)
C41 0.053(2) 0.053(2) 0.040(3) 0.0048(13) -0.0048(13) 0.023(3)
C29 0.0256(15) 0.0235(15) 0.0374(17) 0.0006(14) 0.0119(14) 0.0064(13)
Cl1 0.1469(14) 0.0860(9) 0.0496(6) -0.0025(6) -0.0002(7) 0.0838(10)
C23 0.0223(14) 0.0260(15) 0.0236(14) -0.0026(12) 0.0027(12) 0.0126(12)
